data_2012288
loop_
_publ_author_name
'Toscano, Rub\'en A.'
'Hern\'andez-Ortega, Sim\'on'
'Ortiz, Benjam\'in'
'S\'anchez-Obreg\'on, Rub\'en'
'Walls, Fernando'
'Yuste, Francisco'

_publ_section_title
;
 Diethyl 2-[cyano(toluene-4-sulfinyl)methylene]propanedioate and its
 Diels--Alder adduct with cyclopentadiene
;
_journal_issue 11
_journal_name_full 'Acta Crystallographica Section C'
_journal_page_first 1313
_journal_page_last 1315
_journal_paper_doi 10.1107/S0108270101012951
_journal_volume 57
_journal_year 2001
_chemical_formula_moiety 'C21 H23 N O5 S'
_chemical_formula_sum 'C21 H23 N O5 S'
_chemical_formula_weight 401.46
_chemical_name_common
;
3,3-Diethoxycarbonyl-2-(p-tolylsulfinyl)bicyclo[2.2.1]hept-
5-ene-2-carbonitrile
;
_chemical_name_systematic
;
Diethyl
3-cyano-3-(toluene-4-sulfinyl)bicyclo[2.2.1]hepta-5-ene-2,2-dicarboxylate
;
_space_group_IT_number 9
_symmetry_cell_setting monoclinic
_symmetry_space_group_name_Hall 'C -2yc'
_symmetry_space_group_name_H-M 'C 1 c 1'
_audit_creation_method SHELXL97
_cell_angle_alpha 90
_cell_angle_beta 95.98(2)
_cell_angle_gamma 90
_cell_formula_units_Z 4
_cell_length_a 8.4580(10)
_cell_length_b 15.137(2)
_cell_length_c 15.930(3)
_cell_measurement_reflns_used 30
_cell_measurement_temperature 293(2)
_cell_measurement_theta_max 16.09
_cell_measurement_theta_min 5.14
_cell_volume 2028.4(5)
_computing_cell_refinement XSCANS
_computing_data_collection 'XSCANS (Siemens, 1993)'
_computing_data_reduction XSCANS
_computing_molecular_graphics 'SHELXLTL/PC (Sheldrick, 1990)'
_computing_publication_material SHELXL97
_computing_structure_refinement 'SHELXL97 (Sheldrick, 1997)'
_computing_structure_solution 'SIR92 (Altomare et al, 1994)'
_diffrn_ambient_temperature 293(2)
_diffrn_measured_fraction_theta_full .498
_diffrn_measured_fraction_theta_max .498
_diffrn_measurement_device_type 'Siemens P4/PC'
_diffrn_measurement_method \w/2\q
_diffrn_radiation_monochromator graphite
_diffrn_radiation_source 'fine-focus sealed tube'
_diffrn_radiation_type MoK\a
_diffrn_radiation_wavelength .71073
_diffrn_reflns_av_R_equivalents .000
_diffrn_reflns_av_sigmaI/netI .144
_diffrn_reflns_limit_h_max 10
_diffrn_reflns_limit_h_min 0
_diffrn_reflns_limit_k_max 19
_diffrn_reflns_limit_k_min 0
_diffrn_reflns_limit_l_max 20
_diffrn_reflns_limit_l_min -20
_diffrn_reflns_number 2587
_diffrn_reflns_theta_full 27.55
_diffrn_reflns_theta_max 27.6
_diffrn_reflns_theta_min 1.5
_diffrn_standards_decay_% <3
_diffrn_standards_interval_count 97
_diffrn_standards_number 3
_exptl_absorpt_coefficient_mu .191
_exptl_absorpt_correction_type none
_exptl_crystal_colour colourless
_exptl_crystal_density_diffrn 1.315
_exptl_crystal_density_method 'not measured'
_exptl_crystal_description plate
_exptl_crystal_F_000 848
_exptl_crystal_size_max .28
_exptl_crystal_size_mid .20
_exptl_crystal_size_min .06
_refine_diff_density_max .27
_refine_diff_density_min -.30
_refine_ls_abs_structure_details 'Flack (1983)'
_refine_ls_abs_structure_Flack .02(19)
_refine_ls_extinction_method none
_refine_ls_goodness_of_fit_ref .961
_refine_ls_hydrogen_treatment constr
_refine_ls_matrix_type full
_refine_ls_number_parameters 253
_refine_ls_number_reflns 2491
_refine_ls_number_restraints 2
_refine_ls_restrained_S_all .960
_refine_ls_R_factor_all .144
_refine_ls_R_factor_gt .064
_refine_ls_shift/su_max .024
_refine_ls_shift/su_mean .004
_refine_ls_structure_factor_coef Fsqd
_refine_ls_weighting_details 'calc w = 1/[\s^2^(Fo^2^)+(0.037P)^2^] where P=(Fo^2^+2Fc^2^)/3'
_refine_ls_weighting_scheme calc
_refine_ls_wR_factor_ref .141
_reflns_number_gt 1072
_reflns_number_total 2491
_reflns_threshold_expression I>2\s(I)
_cod_data_source_file bj1028.cif
_cod_data_source_block II
_cod_depositor_comments
;
The following automatic conversions were performed:
'_symmetry_cell_setting' value 'Monoclinic' changed to 'monoclinic'
according to '/home/saulius/struct/CIF-dictionaries/cif_core.dic'
dictionary named 'cif_core.dic' version 2.4.1 from
2010-06-29.

'_geom_bond_publ_flag' value 'Y' changed to 'y' according to
'/home/saulius/struct/CIF-dictionaries/cif_core.dic' dictionary named
'cif_core.dic' version 2.4.1 from 2010-06-29 (4 times).

Automatic conversion script
Id: cif_fix_enum 1527 2010-12-29 10:47:43Z saulius 

The following automatic conversions were performed:

'_symmetry_cell_setting' value 'Monoclinic' changed to 'monoclinic'
according to /home/saulius/struct/CIF-dictionaries/cif_core.dic
dictionary named 'cif_core.dic' version 2.4.1 from
2010-06-29.

'_geom_bond_publ_flag' value 'Y' changed to 'y'
according to /home/saulius/struct/CIF-dictionaries/cif_core.dic
dictionary named 'cif_core.dic' version 2.4.1 from 2010-06-29 (4
times).

'_geom_angle_publ_flag' value 'Y' changed to 'y' according
to /home/saulius/struct/CIF-dictionaries/cif_core.dic dictionary
named 'cif_core.dic' version 2.4.1 from 2010-06-29 (12
times).

'_geom_torsion_publ_flag' value 'Y' changed to 'y' according
to /home/saulius/struct/CIF-dictionaries/cif_core.dic dictionary
named 'cif_core.dic' version 2.4.1 from 2010-06-29 (10 times).

Automatic conversion script
Id: cif_fix_values 1715 2011-07-08 13:25:40Z adriana 
;
_cod_original_sg_symbol_H-M 'C c'
_cod_database_code 2012288
_cod_database_fobs_code 2012288

loop_
_symmetry_equiv_pos_as_xyz
'x, y, z'
'x, -y, z+1/2'
'x+1/2, y+1/2, z'
'x+1/2, -y+1/2, z+1/2'

loop_
_atom_site_label
_atom_site_fract_x
_atom_site_fract_y
_atom_site_fract_z
_atom_site_U_iso_or_equiv
_atom_site_adp_type
_atom_site_calc_flag
_atom_site_refinement_flags
_atom_site_occupancy
_atom_site_disorder_assembly
_atom_site_disorder_group
_atom_site_type_symbol
S1 .2756(2) .28889(15) .30155(14) .0502(6) Uani d . 1 . . S
O1 .5745(6) .4888(4) .2581(4) .0500(15) Uani d . 1 . . O
O2 .7800(7) .4779(4) .3604(4) .0584(17) Uani d . 1 . . O
O3 .7475(7) .3444(4) .1938(4) .0611(17) Uani d . 1 . . O
O4 .5284(7) .2582(4) .1959(4) .0611(18) Uani d . 1 . . O
O5 .1643(6) .2887(4) .3700(4) .0703(19) Uani d . 1 . . O
N1 .3755(10) .4899(6) .4233(5) .075(3) Uani d . 1 . . N
C1 .7407(10) .2922(6) .3787(5) .055(2) Uani d . 1 . . C
H1 .8543 .3030 .3760 .066 Uiso d R 1 . . H
C2 .6220(9) .3492(5) .3166(5) .041(2) Uani d . 1 . . C
C3 .4566(9) .3383(5) .3598(5) .042(2) Uani d . 1 . . C
C4 .5113(12) .2750(6) .4380(5) .063(3) Uani d . 1 . . C
H4 .4387 .2727 .4821 .076 Uiso d R 1 . . H
C5 .5540(12) .1867(6) .4027(7) .068(3) Uani d . 1 . . C
H5 .4963 .1346 .4049 .081 Uiso d R 1 . . H
C6 .6805(13) .1964(6) .3668(6) .072(3) Uani d . 1 . . C
H6 .7326 .1527 .3393 .087 Uiso d R 1 . . H
C7 .6781(10) .3130(7) .4655(5) .062(3) Uani d . 1 . . C
H7A .7337 .2809 .5124 .074 Uiso d R 1 . . H
H7B .6757 .3756 .4783 .074 Uiso d R 1 . . H
C8 .4104(10) .4224(5) .3947(5) .042(2) Uani d . 1 . . C
C9 .6725(9) .4469(5) .3154(5) .0401(19) Uani d . 1 . . C
C10 .6204(11) .3108(6) .2276(5) .048(2) Uani d . 1 . . C
C11 .6047(12) .5826(5) .2527(7) .068(3) Uani d . 1 . . C
H11A .7147 .5940 .2440 .082 Uiso d R 1 . . H
H11B .5826 .6111 .3048 .082 Uiso d R 1 . . H
C12 .4915(14) .6182(6) .1785(8) .110(5) Uani d . 1 . . C
H12A .3832 .6053 .1870 .132 Uiso d R 1 . . H
H12B .5167 .5911 .1271 .132 Uiso d R 1 . . H
H12C .5051 .6810 .1749 .132 Uiso d R 1 . . H
C13 .7615(13) .3213(6) .1040(5) .075(3) Uani d . 1 . . C
H13A .8724 .3254 .0939 .090 Uiso d R 1 . . H
H13B .7279 .2606 .0941 .090 Uiso d R 1 . . H
C14 .6730(15) .3782(8) .0456(6) .108(5) Uani d . 1 . . C
H14A .7355 .3954 .0013 .130 Uiso d R 1 . . H
H14B .6415 .4299 .0745 .130 Uiso d R 1 . . H
H14C .5802 .3470 .0218 .130 Uiso d R 1 . . H
C15 .2076(10) .3775(5) .2309(5) .044(2) Uani d . 1 . . C
C16 .1144(10) .4442(6) .2573(5) .048(2) Uani d . 1 . . C
H16 .0870 .4457 .3123 .058 Uiso d R 1 . . H
C17 .0567(10) .5095(6) .2002(6) .056(2) Uani d . 1 . . C
H17 -.0051 .5552 .2182 .067 Uiso d R 1 . . H
C18 .0922(11) .5078(6) .1176(6) .057(2) Uani d . 1 . . C
C19 .1821(10) .4408(6) .0907(5) .056(2) Uani d . 1 . . C
H19 .2064 .4399 .0351 .067 Uiso d R 1 . . H
C20 .2398(10) .3722(6) .1462(5) .051(2) Uani d . 1 . . C
H20 .2961 .3250 .1268 .061 Uiso d R 1 . . H
C21 .0345(12) .5785(7) .0549(6) .080(3) Uani d . 1 . . C
H21A .0859 .6338 .0692 .095 Uiso d R 1 . . H
H21B -.0782 .5850 .0557 .095 Uiso d R 1 . . H
H21C .0571 .5608 -.0005 .095 Uiso d R 1 . . H

loop_
_atom_site_aniso_label
_atom_site_aniso_U_11
_atom_site_aniso_U_22
_atom_site_aniso_U_33
_atom_site_aniso_U_12
_atom_site_aniso_U_13
_atom_site_aniso_U_23
S1 .0501(13) .0473(13) .0544(15) -.0108(12) .0104(11) .0012(13)
O1 .037(3) .044(4) .066(4) .000(3) -.008(3) .006(3)
O2 .054(4) .057(4) .062(4) -.004(3) -.006(3) -.006(3)
O3 .055(4) .075(5) .056(4) -.007(3) .021(3) .000(4)
O4 .062(4) .054(4) .069(4) -.013(3) .016(3) -.025(3)
O5 .047(4) .091(5) .074(5) -.030(4) .016(3) .014(4)
N1 .089(7) .072(6) .068(6) .003(5) .025(5) -.022(5)
C1 .040(5) .056(6) .068(7) -.002(4) -.003(4) .025(5)
C2 .049(5) .031(4) .045(5) .007(4) .009(4) .002(4)
C3 .037(4) .047(5) .041(5) .002(4) -.005(4) .005(4)
C4 .083(7) .062(7) .047(6) -.026(6) .013(5) .004(5)
C5 .071(7) .059(7) .075(7) .017(5) .015(6) .035(6)
C6 .100(9) .050(6) .066(7) .026(6) .002(6) .013(5)
C7 .068(6) .068(7) .049(6) .009(5) .009(5) .015(5)
C8 .054(5) .030(4) .045(5) -.007(4) .019(4) .002(4)
C9 .042(5) .041(5) .038(5) -.011(4) .009(4) -.005(4)
C10 .054(5) .039(5) .054(6) .020(4) .015(5) .012(4)
C11 .060(6) .037(6) .104(9) .003(5) -.006(6) .006(6)
C12 .111(10) .044(6) .172(14) -.023(6) .002(9) .037(8)
C13 .076(7) .104(9) .050(6) -.004(6) .033(5) -.012(6)
C14 .126(11) .149(13) .047(7) .042(10) -.005(7) .016(8)
C15 .047(5) .044(5) .041(5) -.005(4) .005(4) .001(4)
C16 .041(5) .055(6) .047(6) .003(4) .003(4) -.003(5)
C17 .045(5) .060(6) .065(6) .004(5) .012(5) -.011(5)
C18 .061(6) .053(6) .055(6) -.014(5) -.002(5) -.006(5)
C19 .052(6) .076(7) .040(5) -.011(5) .001(5) -.004(5)
C20 .046(5) .056(6) .050(6) .004(4) .001(4) -.018(5)
C21 .075(7) .085(7) .073(7) .023(6) -.022(6) .006(6)

loop_
_atom_type_symbol
_atom_type_description
_atom_type_scat_dispersion_real
_atom_type_scat_dispersion_imag
_atom_type_scat_source
C C .0033 .0016 'International Tables Vol C Tables 4.2.6.8 and 6.1.1.4'
H H .0000 .0000 'International Tables Vol C Tables 4.2.6.8 and 6.1.1.4'
N N .0061 .0033 'International Tables Vol C Tables 4.2.6.8 and 6.1.1.4'
O O .0106 .0060 'International Tables Vol C Tables 4.2.6.8 and 6.1.1.4'
S S .1246 .1234 'International Tables Vol C Tables 4.2.6.8 and 6.1.1.4'

loop_
_geom_angle_atom_site_label_1
_geom_angle_atom_site_label_2
_geom_angle_atom_site_label_3
_geom_angle
_geom_angle_publ_flag
O5 S1 C15 105.6(4) ?
O5 S1 C3 100.5(3) ?
C15 S1 C3 101.8(4) ?
C9 O1 C11 114.2(7) ?
C10 O3 C13 116.1(7) ?
C6 C1 C7 99.2(7) ?
C6 C1 C2 104.8(7) ?
C7 C1 C2 101.0(7) ?
C10 C2 C9 109.2(6) y
C10 C2 C1 108.3(6) y
C9 C2 C1 111.8(7) y
C10 C2 C3 115.3(6) y
C9 C2 C3 110.7(7) y
C1 C2 C3 101.4(6) y
C8 C3 C4 107.0(7) y
C8 C3 C2 110.4(7) y
C4 C3 C2 101.4(6) y
C8 C3 S1 107.5(6) y
C4 C3 S1 107.6(5) y
C2 C3 S1 121.9(5) y
C5 C4 C7 100.9(8) ?
C5 C4 C3 107.5(7) ?
C7 C4 C3 100.3(6) ?
C6 C5 C4 108.1(10) ?
C5 C6 C1 109.7(9) ?
C4 C7 C1 93.3(7) ?
N1 C8 C3 179.1(9) ?
O2 C9 O1 127.2(7) ?
O2 C9 C2 124.4(8) ?
O1 C9 C2 108.3(7) ?
O4 C10 O3 126.6(8) ?
O4 C10 C2 126.2(8) ?
O3 C10 C2 107.1(8) ?
O1 C11 C12 106.9(7) ?
C14 C13 O3 113.4(9) ?
C16 C15 C20 120.7(8) ?
C16 C15 S1 120.7(6) ?
C20 C15 S1 118.3(7) ?
C15 C16 C17 119.6(8) ?
C18 C17 C16 120.8(8) ?
C19 C18 C17 119.8(9) ?
C19 C18 C21 118.1(9) ?
C17 C18 C21 122.1(9) ?
C18 C19 C20 121.0(8) ?
C15 C20 C19 118.0(8) ?

loop_
_geom_bond_atom_site_label_1
_geom_bond_atom_site_label_2
_geom_bond_site_symmetry_2
_geom_bond_distance
_geom_bond_publ_flag
S1 O5 . 1.513(6) ?
S1 C15 . 1.807(8) y
S1 C3 . 1.863(8) y
O1 C9 . 1.328(9) ?
O1 C11 . 1.446(9) ?
O2 C9 . 1.194(8) ?
O3 C10 . 1.351(10) ?
O3 C13 . 1.490(10) ?
O4 C10 . 1.188(10) ?
N1 C8 . 1.170(10) ?
C1 C6 . 1.541(12) ?
C1 C7 . 1.565(12) ?
C1 C2 . 1.588(10) ?
C2 C10 . 1.532(11) ?
C2 C9 . 1.540(10) ?
C2 C3 . 1.630(10) y
C3 C8 . 1.458(11) ?
C3 C4 . 1.602(11) ?
C4 C5 . 1.508(12) ?
C4 C7 . 1.545(12) ?
C5 C6 . 1.274(12) y
C11 C12 . 1.539(13) ?
C13 C14 . 1.422(13) ?
C15 C16 . 1.374(11) ?
C15 C20 . 1.405(10) ?
C16 C17 . 1.396(11) ?
C17 C18 . 1.380(11) ?
C18 C19 . 1.365(12) ?
C18 C21 . 1.509(12) ?
C19 C20 . 1.417(11) ?
C1 H1 . .98 ?
C4 H4 . .98 ?
C5 H5 . .93 ?
C6 H6 . .93 ?
C7 H7A . .97 ?
C7 H7B . .97 ?
C11 H11A . .97 ?
C11 H11B . .97 ?
C12 H12A . .96 ?
C12 H12B . .96 ?
C12 H12C . .96 ?
C13 H13A . .97 ?
C13 H13B . .97 ?
C14 H14A . .96 ?
C14 H14B . .96 ?
C14 H14C . .96 ?
C16 H16 . .93 ?
C17 H17 . .93 ?
C19 H19 . .93 ?
C20 H20 . .93 ?
C21 H21A . .96 ?
C21 H21B . .96 ?
C21 H21C . .96 ?

loop_
_geom_hbond_atom_site_label_D
_geom_hbond_atom_site_label_H
_geom_hbond_atom_site_label_A
_geom_hbond_site_symmetry_A
_geom_hbond_distance_DH
_geom_hbond_distance_HA
_geom_hbond_distance_DA
_geom_hbond_angle_DHA
C20 H20 O4 . .93 2.38 3.027(10) 127
C16 H16 O5 . .93 2.61 2.964(11) 104
C19 H19 N1 2_564 .93 2.62 3.435(12) 146

loop_
_geom_torsion_atom_site_label_1
_geom_torsion_atom_site_label_2
_geom_torsion_atom_site_label_3
_geom_torsion_atom_site_label_4
_geom_torsion
_geom_torsion_publ_flag
C6 C1 C2 C10 -55.4(9) ?
C7 C1 C2 C10 -158.1(7) ?
C6 C1 C2 C9 -175.7(7) ?
C7 C1 C2 C9 81.6(8) ?
C6 C1 C2 C3 66.3(9) ?
C7 C1 C2 C3 -36.4(8) y
C10 C2 C3 C8 -131.3(7) ?
C9 C2 C3 C8 -6.8(9) ?
C1 C2 C3 C8 112.0(7) ?
C10 C2 C3 C4 115.6(6) ?
C9 C2 C3 C4 -119.9(7) ?
C1 C2 C3 C4 -1.1(8) y
C10 C2 C3 S1 -3.7(9) ?
C9 C2 C3 S1 120.8(7) ?
C1 C2 C3 S1 -120.4(6) ?
O5 S1 C3 C8 -54.8(6) ?
C15 S1 C3 C8 53.8(6) ?
O5 S1 C3 C4 60.2(6) ?
C15 S1 C3 C4 168.7(6) ?
O5 S1 C3 C2 176.4(6) y
C15 S1 C3 C2 -75.1(7) ?
C8 C3 C4 C5 178.0(7) ?
C2 C3 C4 C5 -66.2(9) ?
S1 C3 C4 C5 62.7(8) ?
C8 C3 C4 C7 -77.0(8) ?
C2 C3 C4 C7 38.8(8) y
S1 C3 C4 C7 167.7(6) ?
C7 C4 C5 C6 -35.6(10) y
C3 C4 C5 C6 69.0(10) ?
C4 C5 C6 C1 3.0(11) y
C7 C1 C6 C5 29.9(10) y
C2 C1 C6 C5 -74.1(10) ?
C5 C4 C7 C1 49.6(8) ?
C3 C4 C7 C1 -60.7(7) ?
C6 C1 C7 C4 -46.8(8) ?
C2 C1 C7 C4 60.4(8) ?
C11 O1 C9 O2 -.8(12) ?
C11 O1 C9 C2 177.6(7) ?
C10 C2 C9 O2 -125.5(8) ?
C1 C2 C9 O2 -5.7(11) ?
C3 C2 C9 O2 106.6(8) ?
C10 C2 C9 O1 56.0(8) ?
C1 C2 C9 O1 175.8(6) ?
C3 C2 C9 O1 -71.9(8) ?
C13 O3 C10 O4 7.9(12) ?
C13 O3 C10 C2 -175.1(7) ?
C9 C2 C10 O4 -143.6(8) ?
C1 C2 C10 O4 94.4(9) ?
C3 C2 C10 O4 -18.3(11) ?
C9 C2 C10 O3 39.4(8) ?
C1 C2 C10 O3 -82.6(7) ?
C3 C2 C10 O3 164.7(6) ?
C9 O1 C11 C12 174.9(7) y
C10 O3 C13 C14 85.0(10) y
O5 S1 C15 C16 20.3(8) y
C3 S1 C15 C16 -84.3(7) ?
O5 S1 C15 C20 -153.9(6) ?
C3 S1 C15 C20 101.5(7) ?
C20 C15 C16 C17 -2.7(12) ?
S1 C15 C16 C17 -176.8(6) ?
C15 C16 C17 C18 .0(13) ?
C16 C17 C18 C19 1.4(13) ?
C16 C17 C18 C21 -178.7(9) ?
C17 C18 C19 C20 .1(13) ?
C21 C18 C19 C20 -179.9(8) ?
C16 C15 C20 C19 4.0(12) ?
S1 C15 C20 C19 178.2(6) ?
C18 C19 C20 C15 -2.7(12) ?

loop_
_cod_related_entry_id
_cod_related_entry_database
_cod_related_entry_code
1 ChemSpider 21135100
